data_4335198
loop_
_publ_author_name
'Nasser Nasser'
'Aneta Borecki'
'Paul D. Boyle'
'Richard J. Puddephatt'

_publ_contact_author_address 'University of Western Ontario'
_publ_contact_author_email pudd@uwo.ca
_publ_contact_author_name Puddephatt
_publ_section_title
;
 A Versatile Diphosphine Ligand: cis and trans Chelation or Bridging, with
 Self Association through Hydrogen Bonding
;
_journal_name_full 'Inorganic Chemistry'
_journal_page_first 7051
_journal_page_last 7060
_journal_paper_doi 10.1021/ic400576m
_journal_volume 52
_journal_year 2013
_chemical_formula_moiety 'C38 H40 N2 O2 P2 Pt '
_chemical_formula_sum 'C38 H40 N2 O2 P2 Pt'
_chemical_formula_weight 813.75
_chemical_name_systematic
; 
 ? 
;
_space_group_IT_number 14
_symmetry_cell_setting monoclinic
_symmetry_space_group_name_Hall '-P 2ybc'
_symmetry_space_group_name_H-M 'P 1 21/c 1'
_atom_sites_solution_hydrogens geom
_atom_sites_solution_primary direct
_atom_sites_solution_secondary difmap
_audit_creation_method SHELXL-97
_cell_angle_alpha 90.00
_cell_angle_beta 91.297(2)
_cell_angle_gamma 90.00
_cell_formula_units_Z 4
_cell_length_a 10.0685(9)
_cell_length_b 17.8332(16)
_cell_length_c 18.5484(16)
_cell_measurement_reflns_used 7162
_cell_measurement_temperature 150(2)
_cell_measurement_theta_max 23.62
_cell_measurement_theta_min 2.20
_cell_volume 3329.6(5)
_computing_cell_refinement 'Bruker SAINT'
_computing_data_collection 'Bruker APEX2'
_computing_data_reduction 'Bruker SAINT'
_computing_molecular_graphics 'Bruker SHELXTL'
_computing_publication_material 'Bruker SHELXTL'
_computing_structure_refinement 'SHELXL-97 (Sheldrick, 2008)'
_computing_structure_solution 'SHELXS-97 (Sheldrick, 2008)'
_diffrn_ambient_temperature 150(2)
_diffrn_measured_fraction_theta_full 0.999
_diffrn_measured_fraction_theta_max 0.999
_diffrn_measurement_device_type 'Bruker APEX-II CCD'
_diffrn_measurement_method '\f and \w scans'
_diffrn_radiation_monochromator graphite
_diffrn_radiation_source 'fine-focus sealed tube'
_diffrn_radiation_type MoK\a
_diffrn_radiation_wavelength 0.71073
_diffrn_reflns_av_R_equivalents 0.1156
_diffrn_reflns_av_sigmaI/netI 0.0543
_diffrn_reflns_limit_h_max 13
_diffrn_reflns_limit_h_min -13
_diffrn_reflns_limit_k_max 23
_diffrn_reflns_limit_k_min -23
_diffrn_reflns_limit_l_max 24
_diffrn_reflns_limit_l_min -24
_diffrn_reflns_number 92735
_diffrn_reflns_theta_full 28.36
_diffrn_reflns_theta_max 28.36
_diffrn_reflns_theta_min 1.58
_exptl_absorpt_coefficient_mu 4.347
_exptl_absorpt_correction_T_max 0.7169
_exptl_absorpt_correction_T_min 0.4970
_exptl_absorpt_correction_type multi-scan
_exptl_absorpt_process_details SAD-ABS
_exptl_crystal_colour colourless
_exptl_crystal_density_diffrn 1.623
_exptl_crystal_description needles
_exptl_crystal_F_000 1624
_exptl_crystal_size_max 0.19
_exptl_crystal_size_mid 0.10
_exptl_crystal_size_min 0.08
_refine_diff_density_max 0.902
_refine_diff_density_min -0.960
_refine_diff_density_rms 0.136
_refine_ls_extinction_method none
_refine_ls_goodness_of_fit_ref 1.007
_refine_ls_hydrogen_treatment constr
_refine_ls_matrix_type full
_refine_ls_number_parameters 408
_refine_ls_number_reflns 8325
_refine_ls_number_restraints 0
_refine_ls_restrained_S_all 1.007
_refine_ls_R_factor_all 0.0546
_refine_ls_R_factor_gt 0.0321
_refine_ls_shift/su_max 0.004
_refine_ls_shift/su_mean 0.000
_refine_ls_structure_factor_coef Fsqd
_refine_ls_weighting_details 'calc w=1/[\s^2^(Fo^2^)+(0.0143P)^2^+6.8014P] where P=(Fo^2^+2Fc^2^)/3'
_refine_ls_weighting_scheme calc
_refine_ls_wR_factor_gt 0.0600
_refine_ls_wR_factor_ref 0.0670
_reflns_number_gt 6321
_reflns_number_total 8325
_reflns_threshold_expression >2sigma(I)
_cod_data_source_file ic400576m_si_001_3.cif
_cod_data_source_block 3a
_cod_original_sg_symbol_Hall '-P 2ybc '
_cod_database_code 4335198

loop_
_symmetry_equiv_pos_as_xyz
'x, y, z'
'-x, y+1/2, -z+1/2'
'-x, -y, -z'
'x, -y-1/2, z-1/2'

loop_
_atom_site_label
_atom_site_type_symbol
_atom_site_fract_x
_atom_site_fract_y
_atom_site_fract_z
_atom_site_U_iso_or_equiv
_atom_site_adp_type
_atom_site_occupancy
_atom_site_symmetry_multiplicity
_atom_site_calc_flag
_atom_site_refinement_flags
Pt1 Pt 0.653554(15) 0.590997(8) 0.771566(8) 0.01603(4) Uani 1 1 d .
P1 P 0.57268(11) 0.47377(6) 0.74116(6) 0.0177(2) Uani 1 1 d .
P2 P 0.87923(10) 0.56681(5) 0.78413(5) 0.0159(2) Uani 1 1 d .
O1 O 0.2637(3) 0.52556(17) 0.97661(17) 0.0304(7) Uani 1 1 d .
O2 O 0.8571(3) 0.73777(16) 0.96106(16) 0.0295(7) Uani 1 1 d .
N1 N 0.4108(4) 0.5253(2) 0.88464(19) 0.0281(9) Uani 1 1 d .
H1 H 0.4762 0.5512 0.8662 0.034 Uiso 1 1 calc R
N2 N 0.8491(3) 0.61083(19) 0.96309(19) 0.0219(8) Uani 1 1 d .
H2C H 0.8044 0.5712 0.9769 0.026 Uiso 1 1 calc R
C1 C 0.4894(4) 0.4202(2) 0.8125(2) 0.0235(9) Uani 1 1 d .
H1A H 0.4602 0.3714 0.7921 0.028 Uiso 1 1 calc R
H1B H 0.5553 0.4095 0.8516 0.028 Uiso 1 1 calc R
C2 C 0.3692(5) 0.4588(2) 0.8454(2) 0.0271(10) Uani 1 1 d .
H2A H 0.3047 0.4729 0.8067 0.033 Uiso 1 1 calc R
H2B H 0.3247 0.4238 0.8785 0.033 Uiso 1 1 calc R
C3 C 0.3608(4) 0.5517(2) 0.9461(2) 0.0233(9) Uani 1 1 d .
C4 C 0.4390(4) 0.6167(2) 0.9766(2) 0.0233(9) Uani 1 1 d .
C5 C 0.3802(5) 0.6734(3) 1.0170(3) 0.0350(11) Uani 1 1 d .
H5 H 0.2878 0.6717 1.0262 0.042 Uiso 1 1 calc R
C6 C 0.4578(5) 0.7325(3) 1.0436(3) 0.0452(14) Uani 1 1 d .
H6 H 0.4183 0.7708 1.0716 0.054 Uiso 1 1 calc R
C7 C 0.5921(5) 0.7355(3) 1.0296(3) 0.0415(13) Uani 1 1 d .
H7 H 0.6436 0.7768 1.0464 0.050 Uiso 1 1 calc R
C8 C 0.6520(5) 0.6785(2) 0.9910(2) 0.0257(10) Uani 1 1 d .
C9 C 0.7955(4) 0.6792(2) 0.9719(2) 0.0239(9) Uani 1 1 d .
C10 C 0.9780(4) 0.6005(2) 0.9316(2) 0.0225(9) Uani 1 1 d .
H10A H 1.0053 0.5475 0.9378 0.027 Uiso 1 1 calc R
H10B H 1.0437 0.6320 0.9580 0.027 Uiso 1 1 calc R
C11 C 0.9810(4) 0.6200(2) 0.8521(2) 0.0210(9) Uani 1 1 d .
H11A H 1.0747 0.6164 0.8374 0.025 Uiso 1 1 calc R
H11B H 0.9553 0.6734 0.8476 0.025 Uiso 1 1 calc R
C12 C 0.9594(4) 0.6003(2) 0.7020(2) 0.0179(8) Uani 1 1 d .
C13 C 1.0977(4) 0.6111(2) 0.6984(2) 0.0229(9) Uani 1 1 d .
H13 H 1.1539 0.5971 0.7381 0.028 Uiso 1 1 calc R
C14 C 1.1519(5) 0.6419(2) 0.6373(2) 0.0289(10) Uani 1 1 d .
H14 H 1.2450 0.6499 0.6356 0.035 Uiso 1 1 calc R
C15 C 1.0717(5) 0.6613(2) 0.5788(2) 0.0305(11) Uani 1 1 d .
H15 H 1.1096 0.6832 0.5374 0.037 Uiso 1 1 calc R
C16 C 0.9365(5) 0.6486(2) 0.5806(2) 0.0268(10) Uani 1 1 d .
H16 H 0.8818 0.6601 0.5397 0.032 Uiso 1 1 calc R
C17 C 0.8807(4) 0.6192(2) 0.6421(2) 0.0215(9) Uani 1 1 d .
H17 H 0.7874 0.6118 0.6434 0.026 Uiso 1 1 calc R
C18 C 0.9438(4) 0.4717(2) 0.7990(2) 0.0166(8) Uani 1 1 d .
C19 C 0.9046(5) 0.4330(2) 0.8607(2) 0.0237(9) Uani 1 1 d .
H19 H 0.8429 0.4551 0.8924 0.028 Uiso 1 1 calc R
C20 C 0.9563(5) 0.3621(2) 0.8755(2) 0.0279(10) Uani 1 1 d .
H20 H 0.9309 0.3362 0.9178 0.033 Uiso 1 1 calc R
C21 C 1.0443(5) 0.3291(2) 0.8290(3) 0.0288(10) Uani 1 1 d .
H21 H 1.0801 0.2810 0.8397 0.035 Uiso 1 1 calc R
C22 C 1.0801(5) 0.3658(2) 0.7675(3) 0.0283(10) Uani 1 1 d .
H22 H 1.1391 0.3425 0.7352 0.034 Uiso 1 1 calc R
C23 C 1.0302(4) 0.4377(2) 0.7520(2) 0.0221(9) Uani 1 1 d .
H23 H 1.0555 0.4629 0.7093 0.027 Uiso 1 1 calc R
C24 C 0.5738(4) 0.6206(2) 0.9644(2) 0.0233(9) Uani 1 1 d .
H24 H 0.6140 0.5823 0.9368 0.028 Uiso 1 1 calc R
C25 C 0.6879(4) 0.4062(2) 0.7021(2) 0.0207(8) Uani 1 1 d .
C26 C 0.7098(4) 0.3338(2) 0.7266(3) 0.0273(10) Uani 1 1 d .
H26 H 0.6660 0.3162 0.7681 0.033 Uiso 1 1 calc R
C27 C 0.7966(5) 0.2867(3) 0.6900(3) 0.0358(12) Uani 1 1 d .
H27 H 0.8121 0.2372 0.7071 0.043 Uiso 1 1 calc R
C28 C 0.8597(5) 0.3114(3) 0.6293(3) 0.0355(12) Uani 1 1 d .
H28 H 0.9178 0.2789 0.6044 0.043 Uiso 1 1 calc R
C29 C 0.8381(5) 0.3836(3) 0.6049(2) 0.0292(10) Uani 1 1 d .
H29 H 0.8819 0.4010 0.5633 0.035 Uiso 1 1 calc R
C30 C 0.7531(5) 0.4305(2) 0.6408(2) 0.0247(9) Uani 1 1 d .
H30 H 0.7388 0.4801 0.6236 0.030 Uiso 1 1 calc R
C31 C 0.4514(4) 0.4748(2) 0.6662(2) 0.0197(8) Uani 1 1 d .
C32 C 0.4551(4) 0.5315(2) 0.6142(2) 0.0237(9) Uani 1 1 d .
H32 H 0.5150 0.5722 0.6208 0.028 Uiso 1 1 calc R
C33 C 0.3731(5) 0.5293(3) 0.5534(2) 0.0300(10) Uani 1 1 d .
H33 H 0.3774 0.5681 0.5184 0.036 Uiso 1 1 calc R
C34 C 0.2845(5) 0.4705(3) 0.5437(2) 0.0321(11) Uani 1 1 d .
H34 H 0.2264 0.4698 0.5026 0.039 Uiso 1 1 calc R
C35 C 0.2801(5) 0.4132(3) 0.5930(3) 0.0358(11) Uani 1 1 d .
H35 H 0.2205 0.3725 0.5857 0.043 Uiso 1 1 calc R
C36 C 0.3638(5) 0.4155(3) 0.6538(2) 0.0283(10) Uani 1 1 d .
H36 H 0.3611 0.3755 0.6876 0.034 Uiso 1 1 calc R
C37 C 0.4617(4) 0.6357(2) 0.7577(2) 0.0259(10) Uani 1 1 d .
H37A H 0.4400 0.6660 0.7999 0.039 Uiso 1 1 calc R
H37B H 0.3974 0.5948 0.7523 0.039 Uiso 1 1 calc R
H37C H 0.4583 0.6673 0.7145 0.039 Uiso 1 1 calc R
C38 C 0.7002(5) 0.7047(2) 0.7873(3) 0.0289(10) Uani 1 1 d .
H38A H 0.6562 0.7348 0.7496 0.043 Uiso 1 1 calc R
H38B H 0.7966 0.7116 0.7851 0.043 Uiso 1 1 calc R
H38C H 0.6695 0.7208 0.8347 0.043 Uiso 1 1 calc R

loop_
_atom_site_aniso_label
_atom_site_aniso_U_11
_atom_site_aniso_U_22
_atom_site_aniso_U_33
_atom_site_aniso_U_23
_atom_site_aniso_U_13
_atom_site_aniso_U_12
Pt1 0.01407(7) 0.01446(7) 0.01954(7) -0.00126(7) 0.00002(5) 0.00054(7)
P1 0.0172(5) 0.0172(5) 0.0188(5) -0.0006(4) -0.0011(4) -0.0014(4)
P2 0.0149(5) 0.0155(5) 0.0172(5) -0.0001(4) 0.0012(4) -0.0009(4)
O1 0.0227(17) 0.0336(18) 0.0353(18) 0.0042(14) 0.0098(14) 0.0002(14)
O2 0.0314(19) 0.0230(16) 0.0344(18) -0.0104(13) 0.0062(14) -0.0064(14)
N1 0.025(2) 0.034(2) 0.0255(19) -0.0048(16) 0.0080(16) -0.0147(17)
N2 0.0174(18) 0.0209(18) 0.0278(19) -0.0025(14) 0.0063(15) -0.0017(14)
C1 0.027(2) 0.022(2) 0.021(2) 0.0002(16) -0.0007(17) -0.0090(17)
C2 0.027(2) 0.032(2) 0.022(2) -0.0039(18) 0.0019(18) -0.005(2)
C3 0.016(2) 0.028(2) 0.026(2) 0.0014(18) 0.0027(18) 0.0042(18)
C4 0.020(2) 0.025(2) 0.025(2) 0.0034(17) 0.0046(17) -0.0005(17)
C5 0.026(3) 0.033(3) 0.047(3) -0.007(2) 0.012(2) 0.004(2)
C6 0.040(3) 0.037(3) 0.059(4) -0.023(3) 0.019(3) 0.001(2)
C7 0.040(3) 0.032(3) 0.052(3) -0.018(2) 0.010(3) -0.007(2)
C8 0.026(2) 0.024(2) 0.028(2) -0.0051(18) 0.0054(19) -0.0027(18)
C9 0.024(2) 0.027(2) 0.021(2) -0.0079(17) 0.0030(18) -0.0027(18)
C10 0.017(2) 0.028(2) 0.022(2) -0.0059(17) 0.0000(16) -0.0023(18)
C11 0.014(2) 0.024(2) 0.025(2) -0.0029(17) 0.0006(16) -0.0044(17)
C12 0.0156(19) 0.0146(19) 0.024(2) 0.0008(15) 0.0066(15) -0.0001(15)
C13 0.017(2) 0.029(2) 0.023(2) -0.0021(17) 0.0009(17) -0.0047(17)
C14 0.026(3) 0.030(2) 0.031(2) -0.0019(19) 0.012(2) -0.0034(19)
C15 0.051(3) 0.020(2) 0.021(2) -0.0011(17) 0.012(2) -0.002(2)
C16 0.039(3) 0.022(2) 0.020(2) -0.0001(17) -0.0011(19) 0.0022(19)
C17 0.025(2) 0.0165(18) 0.023(2) -0.0014(16) -0.0016(17) 0.0039(17)
C18 0.0123(19) 0.0182(19) 0.019(2) -0.0015(15) -0.0013(15) 0.0005(15)
C19 0.028(2) 0.022(2) 0.021(2) 0.0026(16) 0.0017(18) -0.0026(18)
C20 0.034(3) 0.025(2) 0.024(2) 0.0049(18) -0.001(2) -0.0047(19)
C21 0.028(3) 0.020(2) 0.039(3) 0.0047(19) 0.000(2) 0.0049(19)
C22 0.023(2) 0.024(2) 0.038(3) 0.0011(19) 0.004(2) 0.0053(19)
C23 0.022(2) 0.0182(19) 0.026(2) 0.0018(17) -0.0006(18) -0.0005(17)
C24 0.021(2) 0.025(2) 0.024(2) -0.0019(17) 0.0052(17) 0.0038(18)
C25 0.022(2) 0.0162(18) 0.024(2) -0.0050(17) -0.0037(16) -0.0020(18)
C26 0.025(2) 0.022(2) 0.035(2) 0.0046(18) 0.008(2) 0.0006(18)
C27 0.041(3) 0.019(2) 0.047(3) 0.002(2) 0.001(2) 0.010(2)
C28 0.037(3) 0.037(3) 0.032(3) -0.009(2) -0.002(2) 0.016(2)
C29 0.035(3) 0.032(2) 0.021(2) -0.0041(18) 0.0045(19) 0.006(2)
C30 0.031(3) 0.020(2) 0.023(2) -0.0021(16) -0.0010(19) 0.0039(18)
C31 0.017(2) 0.021(2) 0.022(2) -0.0012(16) 0.0023(16) 0.0034(16)
C32 0.023(2) 0.019(2) 0.029(2) -0.0042(17) -0.0012(18) 0.0008(17)
C33 0.033(3) 0.033(3) 0.024(2) 0.0006(19) -0.004(2) 0.006(2)
C34 0.028(3) 0.045(3) 0.023(2) -0.005(2) -0.0086(19) -0.001(2)
C35 0.029(3) 0.044(3) 0.034(3) -0.009(2) -0.005(2) -0.013(2)
C36 0.034(3) 0.028(2) 0.023(2) 0.0007(19) -0.0025(18) -0.005(2)
C37 0.016(2) 0.026(2) 0.036(3) -0.0047(19) -0.0043(18) 0.0062(17)
C38 0.033(3) 0.018(2) 0.037(3) -0.0013(18) -0.001(2) 0.0020(19)

loop_
_atom_type_symbol
_atom_type_description
_atom_type_scat_dispersion_real
_atom_type_scat_dispersion_imag
_atom_type_scat_source
C C 0.0033 0.0016 'International Tables Vol C Tables 4.2.6.8 and 6.1.1.4'
H H 0.0000 0.0000 'International Tables Vol C Tables 4.2.6.8 and 6.1.1.4'
N N 0.0061 0.0033 'International Tables Vol C Tables 4.2.6.8 and 6.1.1.4'
O O 0.0106 0.0060 'International Tables Vol C Tables 4.2.6.8 and 6.1.1.4'
P P 0.1023 0.0942 'International Tables Vol C Tables 4.2.6.8 and 6.1.1.4'
Pt Pt -1.7033 8.3905 'International Tables Vol C Tables 4.2.6.8 and 6.1.1.4'

loop_
_geom_angle_atom_site_label_1
_geom_angle_atom_site_label_2
_geom_angle_atom_site_label_3
_geom_angle
C37 Pt1 C38 81.50(18)
C37 Pt1 P1 89.76(12)
C38 Pt1 P1 169.95(13)
C37 Pt1 P2 168.27(13)
C38 Pt1 P2 87.14(13)
P1 Pt1 P2 101.27(4)
C31 P1 C25 97.13(18)
C31 P1 C1 104.09(19)
C25 P1 C1 104.12(19)
C31 P1 Pt1 113.71(13)
C25 P1 Pt1 117.96(14)
C1 P1 Pt1 117.16(14)
C18 P2 C12 105.31(18)
C18 P2 C11 100.42(18)
C12 P2 C11 98.61(18)
C18 P2 Pt1 122.01(13)
C12 P2 Pt1 107.68(13)
C11 P2 Pt1 119.68(14)
C3 N1 C2 127.2(4)
C3 N1 H1 116.4
C2 N1 H1 116.4
C9 N2 C10 122.1(4)
C9 N2 H2C 119.0
C10 N2 H2C 119.0
C2 C1 P1 115.3(3)
C2 C1 H1A 108.4
P1 C1 H1A 108.4
C2 C1 H1B 108.4
P1 C1 H1B 108.4
H1A C1 H1B 107.5
N1 C2 C1 110.2(4)
N1 C2 H2A 109.6
C1 C2 H2A 109.6
N1 C2 H2B 109.6
C1 C2 H2B 109.6
H2A C2 H2B 108.1
O1 C3 N1 125.0(4)
O1 C3 C4 122.2(4)
N1 C3 C4 112.8(4)
C24 C4 C5 118.7(4)
C24 C4 C3 119.0(4)
C5 C4 C3 122.3(4)
C6 C5 C4 119.7(4)
C6 C5 H5 120.2
C4 C5 H5 120.2
C7 C6 C5 120.2(4)
C7 C6 H6 119.9
C5 C6 H6 119.9
C6 C7 C8 120.5(5)
C6 C7 H7 119.8
C8 C7 H7 119.8
C24 C8 C7 118.6(4)
C24 C8 C9 117.8(4)
C7 C8 C9 123.4(4)
O2 C9 N2 122.9(4)
O2 C9 C8 122.5(4)
N2 C9 C8 114.4(4)
N2 C10 C11 113.7(3)
N2 C10 H10A 108.8
C11 C10 H10A 108.8
N2 C10 H10B 108.8
C11 C10 H10B 108.8
H10A C10 H10B 107.7
C10 C11 P2 121.1(3)
C10 C11 H11A 107.0
P2 C11 H11A 107.0
C10 C11 H11B 107.0
P2 C11 H11B 107.0
H11A C11 H11B 106.8
C17 C12 C13 118.4(4)
C17 C12 P2 119.2(3)
C13 C12 P2 122.4(3)
C14 C13 C12 120.0(4)
C14 C13 H13 120.0
C12 C13 H13 120.0
C15 C14 C13 120.6(4)
C15 C14 H14 119.7
C13 C14 H14 119.7
C16 C15 C14 120.0(4)
C16 C15 H15 120.0
C14 C15 H15 120.0
C15 C16 C17 120.0(4)
C15 C16 H16 120.0
C17 C16 H16 120.0
C16 C17 C12 121.0(4)
C16 C17 H17 119.5
C12 C17 H17 119.5
C23 C18 C19 119.4(4)
C23 C18 P2 122.4(3)
C19 C18 P2 118.2(3)
C20 C19 C18 119.8(4)
C20 C19 H19 120.1
C18 C19 H19 120.1
C21 C20 C19 120.4(4)
C21 C20 H20 119.8
C19 C20 H20 119.8
C22 C21 C20 120.0(4)
C22 C21 H21 120.0
C20 C21 H21 120.0
C21 C22 C23 120.5(4)
C21 C22 H22 119.8
C23 C22 H22 119.8
C18 C23 C22 119.9(4)
C18 C23 H23 120.1
C22 C23 H23 120.1
C8 C24 C4 122.2(4)
C8 C24 H24 118.9
C4 C24 H24 118.9
C26 C25 C30 118.8(4)
C26 C25 P1 125.5(3)
C30 C25 P1 115.6(3)
C25 C26 C27 119.8(4)
C25 C26 H26 120.1
C27 C26 H26 120.1
C28 C27 C26 120.6(4)
C28 C27 H27 119.7
C26 C27 H27 119.7
C27 C28 C29 119.6(4)
C27 C28 H28 120.2
C29 C28 H28 120.2
C30 C29 C28 120.2(4)
C30 C29 H29 119.9
C28 C29 H29 119.9
C29 C30 C25 121.0(4)
C29 C30 H30 119.5
C25 C30 H30 119.5
C36 C31 C32 117.5(4)
C36 C31 P1 121.8(3)
C32 C31 P1 120.3(3)
C33 C32 C31 121.2(4)
C33 C32 H32 119.4
C31 C32 H32 119.4
C32 C33 C34 119.8(4)
C32 C33 H33 120.1
C34 C33 H33 120.1
C35 C34 C33 120.5(4)
C35 C34 H34 119.8
C33 C34 H34 119.8
C34 C35 C36 119.3(4)
C34 C35 H35 120.3
C36 C35 H35 120.3
C35 C36 C31 121.7(4)
C35 C36 H36 119.2
C31 C36 H36 119.2
Pt1 C37 H37A 109.5
Pt1 C37 H37B 109.5
H37A C37 H37B 109.5
Pt1 C37 H37C 109.5
H37A C37 H37C 109.5
H37B C37 H37C 109.5
Pt1 C38 H38A 109.5
Pt1 C38 H38B 109.5
H38A C38 H38B 109.5
Pt1 C38 H38C 109.5
H38A C38 H38C 109.5
H38B C38 H38C 109.5

loop_
_geom_bond_atom_site_label_1
_geom_bond_atom_site_label_2
_geom_bond_distance
Pt1 C37 2.100(4)
Pt1 C38 2.101(4)
Pt1 P1 2.3088(10)
Pt1 P2 2.3193(11)
P1 C31 1.830(4)
P1 C25 1.833(4)
P1 C1 1.849(4)
P2 C18 1.835(4)
P2 C12 1.840(4)
P2 C11 1.866(4)
O1 C3 1.233(5)
O2 C9 1.233(5)
N1 C3 1.342(5)
N1 C2 1.448(5)
N1 H1 0.8800
N2 C9 1.345(5)
N2 C10 1.448(5)
N2 H2C 0.8800
C1 C2 1.532(6)
C1 H1A 0.9900
C1 H1B 0.9900
C2 H2A 0.9900
C2 H2B 0.9900
C3 C4 1.505(6)
C4 C24 1.383(6)
C4 C5 1.397(6)
C5 C6 1.396(7)
C5 H5 0.9500
C6 C7 1.384(7)
C6 H6 0.9500
C7 C8 1.388(6)
C7 H7 0.9500
C8 C24 1.382(6)
C8 C9 1.495(6)
C10 C11 1.516(6)
C10 H10A 0.9900
C10 H10B 0.9900
C11 H11A 0.9900
C11 H11B 0.9900
C12 C17 1.391(6)
C12 C13 1.409(6)
C13 C14 1.383(6)
C13 H13 0.9500
C14 C15 1.381(7)
C14 H14 0.9500
C15 C16 1.381(7)
C15 H15 0.9500
C16 C17 1.386(6)
C16 H16 0.9500
C17 H17 0.9500
C18 C23 1.385(6)
C18 C19 1.400(5)
C19 C20 1.392(6)
C19 H19 0.9500
C20 C21 1.382(6)
C20 H20 0.9500
C21 C22 1.370(6)
C21 H21 0.9500
C22 C23 1.404(6)
C22 H22 0.9500
C23 H23 0.9500
C24 H24 0.9500
C25 C26 1.384(6)
C25 C30 1.395(6)
C26 C27 1.400(6)
C26 H26 0.9500
C27 C28 1.378(7)
C27 H27 0.9500
C28 C29 1.380(6)
C28 H28 0.9500
C29 C30 1.380(6)
C29 H29 0.9500
C30 H30 0.9500
C31 C36 1.394(6)
C31 C32 1.398(6)
C32 C33 1.383(6)
C32 H32 0.9500
C33 C34 1.387(7)
C33 H33 0.9500
C34 C35 1.372(7)
C34 H34 0.9500
C35 C36 1.393(6)
C35 H35 0.9500
C36 H36 0.9500
C37 H37A 0.9800
C37 H37B 0.9800
C37 H37C 0.9800
C38 H38A 0.9800
C38 H38B 0.9800
C38 H38C 0.9800
